data_4088475
loop_
_publ_author_name
'Dunsford, Jay J.'
'Evans, David J.'
'Pugh, Thomas'
'Shah, Sachin N.'
'Chilton, Nicholas F.'
'Ingleson, Michael J.'

_publ_section_title
;
 Three-Coordinate Iron(II) Expanded Ring N-Heterocyclic Carbene Complexes
;
_journal_issue 8
_journal_name_full Organometallics
_journal_page_first 1098
_journal_paper_doi 10.1021/acs.organomet.6b00121
_journal_volume 35
_journal_year 2016
_chemical_formula_moiety 'C29 H42 Cl2 Fe N2, C6 H6'
_chemical_formula_sum 'C35 H48 Cl2 Fe N2'
_chemical_formula_weight 623.50
_space_group_crystal_system monoclinic
_space_group_IT_number 14
_space_group_name_Hall '-P 2ybc'
_space_group_name_H-M_alt 'P 1 21/c 1'
_atom_sites_solution_hydrogens geom
_atom_sites_solution_primary direct
_audit_creation_date 2015-02-05
_audit_creation_method
;
Olex2 1.2
(compiled 2015.01.26 svn.r3150 for OlexSys, GUI svn.r4998)
;
_cell_angle_alpha 90
_cell_angle_beta 112.052(7)
_cell_angle_gamma 90
_cell_formula_units_Z 4
_cell_length_a 17.3888(11)
_cell_length_b 9.6923(4)
_cell_length_c 21.2098(12)
_cell_measurement_reflns_used 5193
_cell_measurement_temperature 150.02(11)
_cell_measurement_theta_max 28.7280
_cell_measurement_theta_min 3.7430
_cell_volume 3313.1(4)
_computing_cell_refinement
;
CrysAlisPro, Agilent Technologies,
Version 1.171.37.33 (release 27-03-2014 CrysAlis171 .NET)
(compiled Mar 27 2014,17:12:48)
;
_computing_data_collection
;
CrysAlisPro, Agilent Technologies,
Version 1.171.37.33 (release 27-03-2014 CrysAlis171 .NET)
(compiled Mar 27 2014,17:12:48)
;
_computing_data_reduction
;
CrysAlisPro, Agilent Technologies,
Version 1.171.37.33 (release 27-03-2014 CrysAlis171 .NET)
(compiled Mar 27 2014,17:12:48)
;
_computing_molecular_graphics 'Olex2 (Dolomanov et al., 2009)'
_computing_publication_material 'Olex2 (Dolomanov et al., 2009)'
_computing_structure_refinement 'ShelXL (Sheldrick, 2008)'
_computing_structure_solution 'ShelXS (Sheldrick, 2008)'
_diffrn_ambient_environment N~2~
_diffrn_ambient_temperature 150.02(11)
_diffrn_detector 'CCD plate'
_diffrn_detector_area_resol_mean 8.0714
_diffrn_detector_type Eos
_diffrn_measured_fraction_theta_full 0.997
_diffrn_measured_fraction_theta_max 0.997
_diffrn_measurement_details
;
#__ type_ start__ end____ width___ exp.time_
  1 omega  -88.00   11.00   1.0000  112.5000
omega____ theta____ kappa____ phi______ frames
    -      -17.7663  -77.0000 -120.0000 99

#__ type_ start__ end____ width___ exp.time_
  2 omega  -45.00    6.00   1.0000  112.5000
omega____ theta____ kappa____ phi______ frames
    -       18.8601  -57.0000   90.0000 51

#__ type_ start__ end____ width___ exp.time_
  3 omega  -16.00   55.00   1.0000  112.5000
omega____ theta____ kappa____ phi______ frames
    -       18.8601  -99.0000   30.0000 71
;
_diffrn_measurement_device 'four-circle diffractometer'
_diffrn_measurement_device_type 'SuperNova, Single source at offset, Eos'
_diffrn_measurement_method '\w scans'
_diffrn_orient_matrix_UB_11 -0.0240941000
_diffrn_orient_matrix_UB_12 -0.0351348000
_diffrn_orient_matrix_UB_13 -0.0303625000
_diffrn_orient_matrix_UB_21 -0.0127321000
_diffrn_orient_matrix_UB_22 0.0641990000
_diffrn_orient_matrix_UB_23 -0.0167204000
_diffrn_orient_matrix_UB_31 0.0345413000
_diffrn_orient_matrix_UB_32 -0.0007972000
_diffrn_orient_matrix_UB_33 -0.0100667000
_diffrn_radiation_monochromator mirror
_diffrn_radiation_probe x-ray
_diffrn_radiation_type MoK\a
_diffrn_radiation_wavelength 0.71073
_diffrn_reflns_av_R_equivalents 0.0295
_diffrn_reflns_av_unetI/netI 0.0581
_diffrn_reflns_Laue_measured_fraction_full 0.997
_diffrn_reflns_Laue_measured_fraction_max 0.997
_diffrn_reflns_limit_h_max 19
_diffrn_reflns_limit_h_min -20
_diffrn_reflns_limit_k_max 11
_diffrn_reflns_limit_k_min -10
_diffrn_reflns_limit_l_max 19
_diffrn_reflns_limit_l_min -25
_diffrn_reflns_number 12492
_diffrn_reflns_point_group_measured_fraction_full 0.997
_diffrn_reflns_point_group_measured_fraction_max 0.997
_diffrn_reflns_theta_full 25.000
_diffrn_reflns_theta_max 25.024
_diffrn_reflns_theta_min 3.288
_diffrn_source 'SuperNova (Mo) X-ray Source'
_exptl_absorpt_coefficient_mu 0.642
_exptl_absorpt_correction_T_max 1.00000
_exptl_absorpt_correction_T_min 0.76416
_exptl_absorpt_correction_type multi-scan
_exptl_absorpt_process_details
;
CrysAlisPro, Agilent Technologies,
Version 1.171.37.33 (release 27-03-2014 CrysAlis171 .NET)
(compiled Mar 27 2014,17:12:48)
Empirical absorption correction using spherical harmonics,
 implemented in SCALE3 ABSPACK scaling algorithm.
;
_exptl_crystal_colour colourless
_exptl_crystal_colour_primary colourless
_exptl_crystal_density_diffrn 1.250
_exptl_crystal_description block
_exptl_crystal_F_000 1328
_exptl_crystal_size_max 0.4
_exptl_crystal_size_mid 0.4
_exptl_crystal_size_min 0.2
_refine_diff_density_max 0.415
_refine_diff_density_min -0.399
_refine_diff_density_rms 0.063
_refine_ls_extinction_method none
_refine_ls_goodness_of_fit_ref 1.022
_refine_ls_hydrogen_treatment constr
_refine_ls_matrix_type full
_refine_ls_number_parameters 369
_refine_ls_number_reflns 5844
_refine_ls_number_restraints 0
_refine_ls_restrained_S_all 1.022
_refine_ls_R_factor_all 0.0795
_refine_ls_R_factor_gt 0.0498
_refine_ls_shift/su_max 0.001
_refine_ls_shift/su_mean 0.000
_refine_ls_structure_factor_coef Fsqd
_refine_ls_weighting_details
;
 w=1/[\s^2^(Fo^2^)+(0.0403P)^2^+3.7101P]
 where P=(Fo^2^+2Fc^2^)/3
;
_refine_ls_weighting_scheme calc
_refine_ls_wR_factor_gt 0.1043
_refine_ls_wR_factor_ref 0.1143
_reflns_Friedel_coverage 0.000
_reflns_number_gt 4182
_reflns_number_total 5844
_reflns_threshold_expression 'I > 2\s(I)'
_cod_data_source_file om6b00121_si_002.cif
_cod_data_source_block amji259
_cod_original_cell_volume 3313.1(3)
_cod_database_code 4088475
_shelxl_version_number 2013-2
_chemical_oxdiff_formula C22H34N2FeCl3
_shelx_space_group_comment
;
The symmetry employed for this shelxl refinement is uniquely defined
by the following loop, which should always be used as a source of
symmetry information in preference to the above space-group names.
They are only intended as comments.
;
_reflns_odcompleteness_completeness 99.65
_reflns_odcompleteness_iscentric 1
_reflns_odcompleteness_theta 26.32
_olex2_refinement_description
;
1. Fixed Uiso
 At 1.2 times of:
  All C(H) groups, All C(H,H) groups
 At 1.5 times of:
  All C(H,H,H) groups
2.a Ternary CH refined with riding coordinates:
 C8(H8), C20(H20), C27(H27), C15(H15)
2.b Secondary CH2 refined with riding coordinates:
 C2(H2A,H2B), C3(H3A,H3B), C5(H5A,H5B), C4(H4A,H4B)
2.c Aromatic/amide H refined with riding coordinates:
 C25(H25), C11(H11), C12(H12), C24(H24), C30(H30), C23(H23), C13(H13),
 C35(H35), C31(H31), C33(H33), C34(H34), C32(H32)
2.d Idealised Me refined as rotating group:
 C28(H28A,H28B,H28C), C10(H10A,H10B,H10C), C9(H9A,H9B,H9C), C29(H29A,H29B,
 H29C), C17(H17A,H17B,H17C), C22(H22A,H22B,H22C), C16(H16A,H16B,H16C), C21(H21A,
 H21B,H21C)
;
_olex2_submission_special_instructions 'No special instructions were received'

loop_
_space_group_symop_operation_xyz
'x, y, z'
'-x, y+1/2, -z+1/2'
'-x, -y, -z'
'x, -y-1/2, z-1/2'

loop_
_atom_site_label
_atom_site_type_symbol
_atom_site_fract_x
_atom_site_fract_y
_atom_site_fract_z
_atom_site_U_iso_or_equiv
_atom_site_adp_type
_atom_site_occupancy
_atom_site_site_symmetry_order
_atom_site_calc_flag
_atom_site_refinement_flags_posn
Fe1 Fe 0.25279(3) 0.38907(4) 0.51562(3) 0.02498(14) Uani 1 1 d .
Cl1 Cl 0.16352(6) 0.53588(8) 0.44491(5) 0.0378(2) Uani 1 1 d .
Cl2 Cl 0.35030(7) 0.50440(8) 0.59655(5) 0.0493(3) Uani 1 1 d .
N1 N 0.17709(15) 0.1014(2) 0.48228(12) 0.0150(5) Uani 1 1 d .
N2 N 0.31961(15) 0.0978(2) 0.51681(12) 0.0147(5) Uani 1 1 d .
C1 C 0.24954(18) 0.1684(3) 0.50493(14) 0.0150(6) Uani 1 1 d .
C25 C 0.5137(2) 0.2829(3) 0.53641(17) 0.0260(8) Uani 1 1 d .
H25 H 0.5392 0.3243 0.5098 0.031 Uiso 1 1 calc R
C11 C -0.0021(2) 0.2990(3) 0.48990(18) 0.0257(8) Uani 1 1 d .
H11 H -0.0225 0.3313 0.5219 0.031 Uiso 1 1 calc R
C2 C 0.16056(19) -0.0503(3) 0.48445(16) 0.0192(7) Uani 1 1 d .
H2A H 0.1557 -0.0909 0.4413 0.023 Uiso 1 1 calc R
H2B H 0.1076 -0.0620 0.4892 0.023 Uiso 1 1 calc R
C28 C 0.3794(2) 0.3783(3) 0.40200(18) 0.0343(9) Uani 1 1 d .
H28A H 0.3514 0.4318 0.4251 0.052 Uiso 1 1 calc GR
H28B H 0.3469 0.3779 0.3541 0.052 Uiso 1 1 calc GR
H28C H 0.4327 0.4183 0.4100 0.052 Uiso 1 1 calc GR
C26 C 0.43448(19) 0.2263(3) 0.50554(16) 0.0193(7) Uani 1 1 d .
C7 C 0.07269(19) 0.2273(3) 0.51157(16) 0.0188(7) Uani 1 1 d .
C3 C 0.2254(2) -0.1287(3) 0.54066(17) 0.0242(7) Uani 1 1 d .
H3A H 0.2020 -0.2158 0.5472 0.029 Uiso 1 1 calc R
H3B H 0.2401 -0.0764 0.5825 0.029 Uiso 1 1 calc R
C12 C -0.0461(2) 0.3230(3) 0.42194(19) 0.0304(8) Uani 1 1 d .
H12 H -0.0964 0.3696 0.4084 0.036 Uiso 1 1 calc R
C24 C 0.5546(2) 0.2779(3) 0.60635(19) 0.0306(8) Uani 1 1 d .
H24 H 0.6077 0.3146 0.6260 0.037 Uiso 1 1 calc R
C8 C 0.1190(2) 0.1970(3) 0.58696(16) 0.0230(7) Uani 1 1 d .
H8 H 0.1716 0.1526 0.5920 0.028 Uiso 1 1 calc R
C10 C 0.0707(2) 0.0972(4) 0.61381(18) 0.0358(9) Uani 1 1 d .
H10A H 0.0198 0.1397 0.6113 0.054 Uiso 1 1 calc GR
H10B H 0.1034 0.0744 0.6603 0.054 Uiso 1 1 calc GR
H10C H 0.0586 0.0147 0.5868 0.054 Uiso 1 1 calc GR
C5 C 0.3223(2) -0.0410(3) 0.48798(17) 0.0219(7) Uani 1 1 d .
H5A H 0.3769 -0.0551 0.4868 0.026 Uiso 1 1 calc R
H5B H 0.2824 -0.0435 0.4415 0.026 Uiso 1 1 calc R
C20 C 0.4007(2) 0.0982(3) 0.66605(16) 0.0248(7) Uani 1 1 d .
H20 H 0.3520 0.0459 0.6372 0.030 Uiso 1 1 calc R
C9 C 0.1393(2) 0.3290(3) 0.62959(18) 0.0340(9) Uani 1 1 d .
H9A H 0.1691 0.3914 0.6118 0.051 Uiso 1 1 calc GR
H9B H 0.1728 0.3068 0.6759 0.051 Uiso 1 1 calc GR
H9C H 0.0887 0.3719 0.6278 0.051 Uiso 1 1 calc GR
C30 C 0.2669(2) 0.6084(4) 0.73886(19) 0.0413(9) Uani 1 1 d .
H30 H 0.2847 0.5289 0.7239 0.050 Uiso 1 1 calc R
C18 C 0.39905(18) 0.1658(3) 0.54854(15) 0.0153(6) Uani 1 1 d .
C6 C 0.10182(18) 0.1830(3) 0.46150(15) 0.0160(6) Uani 1 1 d .
C27 C 0.3906(2) 0.2303(3) 0.42893(16) 0.0224(7) Uani 1 1 d .
H27 H 0.3353 0.1901 0.4176 0.027 Uiso 1 1 calc R
C19 C 0.43937(19) 0.1618(3) 0.61919(15) 0.0188(7) Uani 1 1 d .
C14 C 0.05827(19) 0.2072(3) 0.39224(16) 0.0195(7) Uani 1 1 d .
C4 C 0.3038(2) -0.1574(3) 0.52688(18) 0.0255(8) Uani 1 1 d .
H4A H 0.3503 -0.1697 0.5697 0.031 Uiso 1 1 calc R
H4B H 0.2969 -0.2422 0.5010 0.031 Uiso 1 1 calc R
C23 C 0.5181(2) 0.2198(3) 0.64730(17) 0.0257(7) Uani 1 1 d .
H23 H 0.5463 0.2193 0.6942 0.031 Uiso 1 1 calc R
C13 C -0.0162(2) 0.2784(3) 0.37349(17) 0.0264(8) Uani 1 1 d .
H13 H -0.0464 0.2964 0.3278 0.032 Uiso 1 1 calc R
C15 C 0.0914(2) 0.1598(3) 0.33861(16) 0.0249(7) Uani 1 1 d .
H15 H 0.1324 0.0874 0.3597 0.030 Uiso 1 1 calc R
C35 C 0.2319(3) 0.6000(4) 0.7869(2) 0.0469(10) Uani 1 1 d .
H35 H 0.2258 0.5143 0.8041 0.056 Uiso 1 1 calc R
C29 C 0.4365(2) 0.1438(4) 0.39380(18) 0.0360(9) Uani 1 1 d .
H29A H 0.4039 0.1389 0.3459 0.054 Uiso 1 1 calc GR
H29B H 0.4453 0.0524 0.4127 0.054 Uiso 1 1 calc GR
H29C H 0.4890 0.1858 0.4008 0.054 Uiso 1 1 calc GR
C31 C 0.2753(2) 0.7344(4) 0.71309(19) 0.0412(10) Uani 1 1 d .
H31 H 0.2991 0.7407 0.6805 0.049 Uiso 1 1 calc R
C33 C 0.2141(2) 0.8433(4) 0.7840(2) 0.0434(10) Uani 1 1 d .
H33 H 0.1965 0.9229 0.7991 0.052 Uiso 1 1 calc R
C17 C 0.1369(3) 0.2749(4) 0.3187(2) 0.0467(11) Uani 1 1 d .
H17A H 0.0987 0.3481 0.2976 0.070 Uiso 1 1 calc GR
H17B H 0.1601 0.2401 0.2874 0.070 Uiso 1 1 calc GR
H17C H 0.1805 0.3094 0.3586 0.070 Uiso 1 1 calc GR
C34 C 0.2057(2) 0.7171(4) 0.8099(2) 0.0466(10) Uani 1 1 d .
H34 H 0.1825 0.7106 0.8428 0.056 Uiso 1 1 calc R
C32 C 0.2489(2) 0.8514(4) 0.7351(2) 0.0432(10) Uani 1 1 d .
H32 H 0.2544 0.9367 0.7172 0.052 Uiso 1 1 calc R
C22 C 0.3700(3) 0.2071(4) 0.7021(2) 0.0479(11) Uani 1 1 d .
H22A H 0.4162 0.2597 0.7318 0.072 Uiso 1 1 calc GR
H22B H 0.3424 0.1633 0.7284 0.072 Uiso 1 1 calc GR
H22C H 0.3319 0.2674 0.6691 0.072 Uiso 1 1 calc GR
C16 C 0.0261(3) 0.0964(5) 0.2764(2) 0.0636(14) Uani 1 1 d .
H16A H -0.0009 0.0221 0.2900 0.095 Uiso 1 1 calc GR
H16B H 0.0517 0.0615 0.2467 0.095 Uiso 1 1 calc GR
H16C H -0.0142 0.1652 0.2529 0.095 Uiso 1 1 calc GR
C21 C 0.4568(3) -0.0015(5) 0.7167(2) 0.0731(17) Uani 1 1 d .
H21A H 0.4688 -0.0779 0.6931 0.110 Uiso 1 1 calc GR
H21B H 0.4299 -0.0345 0.7459 0.110 Uiso 1 1 calc GR
H21C H 0.5076 0.0442 0.7435 0.110 Uiso 1 1 calc GR

loop_
_atom_site_aniso_label
_atom_site_aniso_U_11
_atom_site_aniso_U_22
_atom_site_aniso_U_33
_atom_site_aniso_U_23
_atom_site_aniso_U_13
_atom_site_aniso_U_12
Fe1 0.0354(3) 0.0143(2) 0.0270(3) -0.0007(2) 0.0137(2) 0.0003(2)
Cl1 0.0374(6) 0.0215(4) 0.0469(6) 0.0022(4) 0.0073(5) 0.0028(4)
Cl2 0.0656(7) 0.0205(4) 0.0413(6) -0.0045(4) -0.0034(5) -0.0010(4)
N1 0.0154(14) 0.0126(11) 0.0159(13) 0.0014(10) 0.0045(11) 0.0009(11)
N2 0.0148(14) 0.0118(11) 0.0160(13) -0.0008(10) 0.0042(11) -0.0005(11)
C1 0.0186(17) 0.0161(13) 0.0100(16) 0.0009(12) 0.0050(14) -0.0015(14)
C25 0.0239(19) 0.0224(16) 0.033(2) -0.0026(15) 0.0124(17) -0.0042(15)
C11 0.0217(19) 0.0224(16) 0.036(2) -0.0001(15) 0.0147(17) 0.0014(14)
C2 0.0180(17) 0.0140(14) 0.0261(18) 0.0001(13) 0.0088(15) -0.0046(13)
C28 0.045(2) 0.0290(18) 0.031(2) 0.0083(16) 0.0166(19) 0.0018(17)
C26 0.0194(18) 0.0139(14) 0.0224(18) -0.0005(13) 0.0053(15) 0.0007(13)
C7 0.0202(18) 0.0150(14) 0.0201(17) -0.0012(13) 0.0063(15) -0.0024(14)
C3 0.0263(19) 0.0166(15) 0.0270(19) 0.0035(14) 0.0070(16) -0.0035(14)
C12 0.0176(19) 0.0244(17) 0.046(2) 0.0093(17) 0.0079(18) 0.0076(15)
C24 0.0188(19) 0.0236(16) 0.041(2) -0.0089(16) 0.0014(17) -0.0046(15)
C8 0.0221(18) 0.0261(16) 0.0221(18) -0.0025(14) 0.0099(15) -0.0018(14)
C10 0.038(2) 0.039(2) 0.027(2) 0.0041(17) 0.0091(18) -0.0068(18)
C5 0.0187(18) 0.0143(14) 0.0313(19) -0.0082(14) 0.0079(16) -0.0018(13)
C20 0.034(2) 0.0206(15) 0.0145(16) -0.0011(14) 0.0029(15) -0.0061(15)
C9 0.040(2) 0.0367(19) 0.027(2) -0.0090(17) 0.0144(18) -0.0085(18)
C30 0.037(2) 0.042(2) 0.034(2) -0.0055(19) 0.0001(19) -0.0059(19)
C18 0.0153(17) 0.0090(12) 0.0179(17) -0.0025(12) 0.0018(14) 0.0013(13)
C6 0.0136(17) 0.0117(13) 0.0205(17) 0.0023(13) 0.0040(14) -0.0010(13)
C27 0.0239(18) 0.0224(16) 0.0214(18) 0.0014(14) 0.0090(16) -0.0027(14)
C19 0.0216(18) 0.0098(13) 0.0193(17) -0.0021(13) 0.0011(15) 0.0033(13)
C14 0.0200(18) 0.0159(14) 0.0195(17) 0.0052(13) 0.0037(15) -0.0018(13)
C4 0.0225(19) 0.0149(14) 0.033(2) -0.0005(14) 0.0028(16) -0.0009(14)
C23 0.0266(19) 0.0205(15) 0.0203(18) -0.0060(14) -0.0023(15) 0.0013(15)
C13 0.0201(19) 0.0268(17) 0.0242(19) 0.0108(15) -0.0008(16) 0.0010(15)
C15 0.028(2) 0.0280(16) 0.0155(17) 0.0059(14) 0.0047(15) 0.0037(15)
C35 0.049(3) 0.040(2) 0.047(3) 0.008(2) 0.012(2) -0.011(2)
C29 0.044(2) 0.038(2) 0.030(2) -0.0019(17) 0.0184(19) 0.0045(18)
C31 0.031(2) 0.059(3) 0.029(2) 0.0107(19) 0.0058(18) 0.001(2)
C33 0.031(2) 0.045(2) 0.042(2) -0.005(2) -0.001(2) 0.0083(19)
C17 0.062(3) 0.046(2) 0.045(3) -0.006(2) 0.035(2) -0.012(2)
C34 0.039(2) 0.069(3) 0.032(2) 0.011(2) 0.013(2) 0.000(2)
C32 0.038(2) 0.039(2) 0.044(3) 0.0162(19) 0.006(2) 0.0004(19)
C22 0.073(3) 0.033(2) 0.056(3) 0.002(2) 0.045(3) 0.000(2)
C16 0.057(3) 0.095(4) 0.045(3) -0.037(3) 0.026(2) -0.032(3)
C21 0.080(4) 0.082(3) 0.076(4) 0.058(3) 0.050(3) 0.048(3)

loop_
_atom_type_symbol
_atom_type_description
_atom_type_scat_dispersion_real
_atom_type_scat_dispersion_imag
_atom_type_scat_source
C C 0.0033 0.0016 'International Tables Vol C Tables 4.2.6.8 and 6.1.1.4'
H H 0.0000 0.0000 'International Tables Vol C Tables 4.2.6.8 and 6.1.1.4'
Cl Cl 0.1484 0.1585 'International Tables Vol C Tables 4.2.6.8 and 6.1.1.4'
Fe Fe 0.3463 0.8444 'International Tables Vol C Tables 4.2.6.8 and 6.1.1.4'
N N 0.0061 0.0033 'International Tables Vol C Tables 4.2.6.8 and 6.1.1.4'

loop_
_geom_angle_atom_site_label_1
_geom_angle_atom_site_label_2
_geom_angle_atom_site_label_3
_geom_angle
Cl2 Fe1 Cl1 109.77(4)
C1 Fe1 Cl1 125.60(9)
C1 Fe1 Cl2 124.57(9)
C1 N1 C2 129.0(2)
C1 N1 C6 117.8(2)
C6 N1 C2 112.5(2)
C1 N2 C5 123.6(2)
C1 N2 C18 119.9(2)
C18 N2 C5 115.6(2)
N1 C1 Fe1 120.4(2)
N1 C1 N2 119.3(2)
N2 C1 Fe1 120.2(2)
C24 C25 C26 120.5(3)
C12 C11 C7 120.9(3)
N1 C2 C3 115.1(2)
C25 C26 C18 117.1(3)
C25 C26 C27 120.3(3)
C18 C26 C27 122.6(3)
C11 C7 C8 120.2(3)
C11 C7 C6 117.4(3)
C6 C7 C8 122.4(3)
C2 C3 C4 113.5(3)
C11 C12 C13 120.6(3)
C23 C24 C25 121.2(3)
C7 C8 C9 111.9(3)
C10 C8 C7 111.5(3)
C10 C8 C9 110.3(3)
N2 C5 C4 114.1(2)
C22 C20 C19 112.0(3)
C21 C20 C19 113.5(3)
C21 C20 C22 110.2(3)
C31 C30 C35 119.6(4)
C26 C18 N2 117.5(3)
C19 C18 N2 119.5(3)
C19 C18 C26 122.8(3)
C7 C6 N1 118.5(3)
C14 C6 N1 118.9(3)
C14 C6 C7 122.5(3)
C28 C27 C29 110.4(3)
C26 C27 C28 111.5(3)
C26 C27 C29 111.3(3)
C18 C19 C20 123.0(3)
C23 C19 C20 119.3(3)
C23 C19 C18 117.8(3)
C6 C14 C15 121.7(3)
C13 C14 C6 117.7(3)
C13 C14 C15 120.6(3)
C5 C4 C3 111.0(2)
C24 C23 C19 120.6(3)
C12 C13 C14 120.9(3)
C17 C15 C14 111.6(3)
C16 C15 C14 113.7(3)
C16 C15 C17 110.8(3)
C30 C35 C34 120.8(4)
C30 C31 C32 120.1(4)
C34 C33 C32 119.5(4)
C33 C34 C35 119.5(4)
C31 C32 C33 120.4(3)

loop_
_geom_bond_atom_site_label_1
_geom_bond_atom_site_label_2
_geom_bond_distance
Fe1 Cl1 2.2217(10)
Fe1 Cl2 2.2102(11)
Fe1 C1 2.150(3)
N1 C1 1.336(4)
N1 C2 1.503(3)
N1 C6 1.449(4)
N2 C1 1.336(4)
N2 C5 1.485(3)
N2 C18 1.448(4)
C25 C26 1.396(4)
C25 C24 1.384(5)
C11 C7 1.391(4)
C11 C12 1.374(5)
C2 C3 1.504(4)
C28 C27 1.529(4)
C26 C18 1.406(4)
C26 C27 1.514(4)
C7 C8 1.525(4)
C7 C6 1.405(4)
C3 C4 1.524(4)
C12 C13 1.383(5)
C24 C23 1.374(5)
C8 C10 1.524(4)
C8 C9 1.530(4)
C5 C4 1.502(4)
C20 C19 1.524(4)
C20 C22 1.513(4)
C20 C21 1.502(5)
C30 C35 1.371(5)
C30 C31 1.369(5)
C18 C19 1.396(4)
C6 C14 1.397(4)
C27 C29 1.530(4)
C19 C23 1.390(4)
C14 C13 1.387(4)
C14 C15 1.526(4)
C15 C17 1.516(4)
C15 C16 1.512(5)
C35 C34 1.379(5)
C31 C32 1.370(5)
C33 C34 1.371(5)
C33 C32 1.385(5)

loop_
_geom_torsion_atom_site_label_1
_geom_torsion_atom_site_label_2
_geom_torsion_atom_site_label_3
_geom_torsion_atom_site_label_4
_geom_torsion
N1 C2 C3 C4 -76.7(3)
N1 C6 C14 C13 176.1(2)
N1 C6 C14 C15 -4.9(4)
N2 C5 C4 C3 49.0(4)
N2 C18 C19 C20 -5.0(4)
N2 C18 C19 C23 175.6(2)
C1 N1 C2 C3 26.1(4)
C1 N1 C6 C7 -83.8(3)
C1 N1 C6 C14 100.2(3)
C1 N2 C5 C4 -82.1(4)
C1 N2 C18 C26 -91.9(3)
C1 N2 C18 C19 92.0(3)
C25 C26 C18 N2 -175.6(2)
C25 C26 C18 C19 0.4(4)
C25 C26 C27 C28 -59.0(4)
C25 C26 C27 C29 64.8(4)
C25 C24 C23 C19 1.3(5)
C11 C7 C8 C10 66.5(4)
C11 C7 C8 C9 -57.5(4)
C11 C7 C6 N1 -176.6(2)
C11 C7 C6 C14 -0.7(4)
C11 C12 C13 C14 0.8(5)
C2 N1 C1 Fe1 -166.0(2)
C2 N1 C1 N2 18.2(4)
C2 N1 C6 C7 87.6(3)
C2 N1 C6 C14 -88.4(3)
C2 C3 C4 C5 34.3(4)
C26 C25 C24 C23 -1.2(5)
C26 C18 C19 C20 179.1(3)
C26 C18 C19 C23 -0.4(4)
C7 C11 C12 C13 -1.2(5)
C7 C6 C14 C13 0.3(4)
C7 C6 C14 C15 179.3(3)
C12 C11 C7 C8 -177.7(3)
C12 C11 C7 C6 1.2(4)
C24 C25 C26 C18 0.4(4)
C24 C25 C26 C27 -179.2(3)
C8 C7 C6 N1 2.3(4)
C8 C7 C6 C14 178.1(3)
C5 N2 C1 Fe1 -157.0(2)
C5 N2 C1 N1 18.9(4)
C5 N2 C18 C26 77.1(3)
C5 N2 C18 C19 -99.0(3)
C20 C19 C23 C24 -180.0(3)
C30 C35 C34 C33 0.6(6)
C30 C31 C32 C33 0.5(6)
C18 N2 C1 Fe1 11.1(3)
C18 N2 C1 N1 -173.0(3)
C18 N2 C5 C4 109.4(3)
C18 C26 C27 C28 121.6(3)
C18 C26 C27 C29 -114.6(3)
C18 C19 C23 C24 -0.5(4)
C6 N1 C1 Fe1 3.7(3)
C6 N1 C1 N2 -172.1(2)
C6 N1 C2 C3 -144.1(3)
C6 C7 C8 C10 -112.3(3)
C6 C7 C8 C9 123.6(3)
C6 C14 C13 C12 -0.3(4)
C6 C14 C15 C17 -96.5(4)
C6 C14 C15 C16 137.2(3)
C27 C26 C18 N2 3.9(4)
C27 C26 C18 C19 179.9(3)
C13 C14 C15 C17 82.4(4)
C13 C14 C15 C16 -43.8(4)
C15 C14 C13 C12 -179.3(3)
C35 C30 C31 C32 -0.1(6)
C31 C30 C35 C34 -0.5(6)
C34 C33 C32 C31 -0.4(6)
C32 C33 C34 C35 -0.1(6)
C22 C20 C19 C18 -104.1(4)
C22 C20 C19 C23 75.4(4)
C21 C20 C19 C18 130.4(4)
C21 C20 C19 C23 -50.2(4)
